data_7116911
loop_
_publ_author_name
'Liangwei Zhang'
'Xiangdong Li'
'Yuanhong Liu'
'Dayong Zhang'

_publ_section_title
;
 Palladium-catalyzed highly efficient synthesis of functionalized
 indolizines via cross-coupling/cycloisomerization cascade
;
_journal_name_full Chem.Commun.
_journal_page_first 6633
_journal_paper_doi 10.1039/C5cc01151E
_journal_volume 51
_journal_year 2015
_chemical_absolute_configuration rmad
_chemical_formula_moiety 'C24 H32 N, Cl'
_chemical_formula_sum 'C24 H32 Cl N'
_chemical_formula_weight 369.95
_chemical_name_systematic
;
 ?
;
_space_group_crystal_system orthorhombic
_space_group_IT_number 19
_space_group_name_Hall 'P 2ac 2ab'
_space_group_name_H-M_alt 'P 21 21 21'
_symmetry_space_group_name_Hall 'P 2ac 2ab'
_symmetry_space_group_name_H-M 'P 21 21 21'
_atom_sites_solution_hydrogens geom
_atom_sites_solution_primary direct
_audit_creation_date 2015-01-06
_audit_creation_method
;
Olex2 1.2
(compiled 2014.07.22 svn.r2960 for OlexSys, GUI svn.r4862)
;
_audit_update_record
;
2015-02-05 deposited with the CCDC.
2015-03-10 downloaded from the CCDC.
;
_cell_angle_alpha 90
_cell_angle_beta 90
_cell_angle_gamma 90
_cell_formula_units_Z 4
_cell_length_a 7.0083(10)
_cell_length_b 8.9587(12)
_cell_length_c 32.914(5)
_cell_measurement_reflns_used 3323
_cell_measurement_temperature 130
_cell_measurement_theta_max 24.642
_cell_measurement_theta_min 2.356
_cell_volume 2066.5(5)
_computing_cell_refinement 'SAINT v7.68A (Bruker, 2009)'
_computing_data_reduction 'SAINT v7.68A (Bruker, 2009)'
_computing_molecular_graphics 'Olex2 (Dolomanov et al., 2009)'
_computing_publication_material 'Olex2 (Dolomanov et al., 2009)'
_computing_structure_refinement 'XL (Sheldrick, 2008)'
_computing_structure_solution 'XS (Sheldrick, 2008)'
_diffrn_ambient_temperature 130
_diffrn_measured_fraction_theta_full 0.999
_diffrn_measured_fraction_theta_max 0.998
_diffrn_measurement_device_type 'Bruker APEX-II CCD'
_diffrn_measurement_method '\f and \w scans'
_diffrn_radiation_monochromator graphite
_diffrn_radiation_type MoK\a
_diffrn_radiation_wavelength 0.71073
_diffrn_reflns_av_R_equivalents 0.0463
_diffrn_reflns_av_unetI/netI 0.0486
_diffrn_reflns_Laue_measured_fraction_full 0.999
_diffrn_reflns_Laue_measured_fraction_max 0.998
_diffrn_reflns_limit_h_max 9
_diffrn_reflns_limit_h_min -9
_diffrn_reflns_limit_k_max 11
_diffrn_reflns_limit_k_min -11
_diffrn_reflns_limit_l_max 40
_diffrn_reflns_limit_l_min -42
_diffrn_reflns_number 16772
_diffrn_reflns_point_group_measured_fraction_full 1.000
_diffrn_reflns_point_group_measured_fraction_max 0.997
_diffrn_reflns_theta_full 26.000
_diffrn_reflns_theta_max 27.499
_diffrn_reflns_theta_min 1.237
_diffrn_standards_number 0
_exptl_absorpt_coefficient_mu 0.192
_exptl_absorpt_correction_T_max 0.7456
_exptl_absorpt_correction_T_min 0.6394
_exptl_absorpt_correction_type multi-scan
_exptl_absorpt_process_details
;
SADABS-2008/1 (Bruker,2008) was used for absorption correction.
wR2(int) was 0.1222 before and 0.0558 after correction.
The Ratio of minimum to maximum transmission is 0.8576.
The \l/2 correction factor is 0.0015.
;
_exptl_crystal_colour colourless
_exptl_crystal_density_diffrn 1.189
_exptl_crystal_density_meas .
_exptl_crystal_description block
_exptl_crystal_F_000 800
_exptl_crystal_size_max 0.25
_exptl_crystal_size_mid 0.1
_exptl_crystal_size_min 0.06
_refine_diff_density_max 0.183
_refine_diff_density_min -0.232
_refine_diff_density_rms 0.051
_refine_ls_abs_structure_details
;
 Flack x determined using 1480 quotients [(I+)-(I-)]/[(I+)+(I-)]
 (Parsons, Flack and Wagner, Acta Cryst. B69 (2013) 249-259).
;
_refine_ls_abs_structure_Flack -0.02(3)
_refine_ls_extinction_coef .
_refine_ls_extinction_method none
_refine_ls_goodness_of_fit_ref 0.903
_refine_ls_hydrogen_treatment constr
_refine_ls_matrix_type full
_refine_ls_number_parameters 236
_refine_ls_number_reflns 4731
_refine_ls_number_restraints 0
_refine_ls_restrained_S_all 0.903
_refine_ls_R_factor_all 0.0537
_refine_ls_R_factor_gt 0.0426
_refine_ls_shift/su_max 0.000
_refine_ls_shift/su_mean 0.000
_refine_ls_structure_factor_coef Fsqd
_refine_ls_weighting_details 'w=1/[\s^2^(Fo^2^)+(0.1000P)^2^] where P=(Fo^2^+2Fc^2^)/3'
_refine_ls_weighting_scheme calc
_refine_ls_wR_factor_gt 0.1187
_refine_ls_wR_factor_ref 0.1318
_reflns_Friedel_coverage 0.726
_reflns_Friedel_fraction_full 1.000
_reflns_Friedel_fraction_max 0.995
_reflns_number_gt 4041
_reflns_number_total 4731
_reflns_threshold_expression 'I > 2\s(I)'
_cod_data_source_file c5cc01151e2-3.cif
_cod_data_source_block mo_dm15013_0m
_cod_database_code 7116911
_shelxl_version_number 2014-3
_shelx_space_group_comment
;
The symmetry employed for this shelxl refinement is uniquely defined
by the following loop, which should always be used as a source of
symmetry information in preference to the above space-group names.
They are only intended as comments.
;
_shelx_estimated_absorpt_t_max 0.989
_shelx_estimated_absorpt_t_min 0.953
_olex2_refinement_description
;
1. Fixed Uiso
 At 1.2 times of:
  All C(H) groups, All C(H,H) groups, All N(H) groups
 At 1.5 times of:
  All C(H,H,H) groups
2.a Ternary CH refined with riding coordinates:
 N1(H1), C5(H5), C6(H6), C8(H8)
2.b Secondary CH2 refined with riding coordinates:
 C1(H1A,H1B), C2(H2A,H2B), C3(H3A,H3B), C4(H4A,H4B), C7(H7A,H7B), C9(H9A,H9B),
 C10(H10A,H10B), C11(H11A,H11B)
2.c Aromatic/amide H refined with riding coordinates:
 C14(H14), C15(H15), C17(H17), C18(H18), C20(H20), C21(H21), C22(H22),
 C23(H23), C24(H24)
2.d Idealised Me refined as rotating group:
 C12(H12A,H12B,H12C)
;
_olex2_submission_special_instructions 'No special instructions were received'

loop_
_space_group_symop_operation_xyz
'x, y, z'
'-x+1/2, -y, z+1/2'
'x+1/2, -y+1/2, -z'
'-x, y+1/2, -z+1/2'

loop_
_atom_site_label
_atom_site_type_symbol
_atom_site_fract_x
_atom_site_fract_y
_atom_site_fract_z
_atom_site_U_iso_or_equiv
_atom_site_adp_type
_atom_site_occupancy
_atom_site_site_symmetry_order
_atom_site_calc_flag
_atom_site_refinement_flags_posn
_atom_site_refinement_flags_adp
_atom_site_refinement_flags_occupancy
_atom_site_disorder_assembly
_atom_site_disorder_group
N1 N 1.0952(3) 0.2677(2) 0.07219(7) 0.0201(5) Uani 1 1 d . . . . .
H1 H 0.9546 0.2795 0.0764 0.024 Uiso 1 1 calc R . . . .
C1 C 1.1271(5) 0.1333(3) 0.04653(9) 0.0264(7) Uani 1 1 d . . . . .
H1A H 1.2656 0.1159 0.0429 0.032 Uiso 1 1 calc R . . . .
H1B H 1.0688 0.1477 0.0194 0.032 Uiso 1 1 calc R . . . .
C2 C 1.0362(5) 0.0009(3) 0.06778(10) 0.0291(7) Uani 1 1 d . . . . .
H2A H 1.0612 -0.0906 0.0518 0.035 Uiso 1 1 calc R . . . .
H2B H 0.8963 0.0158 0.0689 0.035 Uiso 1 1 calc R . . . .
C3 C 1.1120(5) -0.0206(3) 0.11068(10) 0.0305(7) Uani 1 1 d . . . . .
H3A H 1.2483 -0.0493 0.1095 0.037 Uiso 1 1 calc R . . . .
H3B H 1.0410 -0.1024 0.1241 0.037 Uiso 1 1 calc R . . . .
C4 C 1.0906(5) 0.1228(3) 0.13553(9) 0.0287(7) Uani 1 1 d . . . . .
H4A H 0.9537 0.1460 0.1394 0.034 Uiso 1 1 calc R . . . .
H4B H 1.1495 0.1094 0.1626 0.034 Uiso 1 1 calc R . . . .
C5 C 1.1877(4) 0.2497(3) 0.11323(9) 0.0228(6) Uani 1 1 d . . . . .
H5 H 1.3238 0.2206 0.1087 0.027 Uiso 1 1 calc R . . . .
C6 C 1.1863(5) 0.4098(3) 0.13112(9) 0.0269(7) Uani 1 1 d . . . . .
H6 H 1.3184 0.4314 0.1410 0.032 Uiso 1 1 calc R . . . .
C7 C 1.1499(5) 0.5116(3) 0.09380(9) 0.0288(7) Uani 1 1 d . . . . .
H7A H 1.0197 0.5543 0.0949 0.035 Uiso 1 1 calc R . . . .
H7B H 1.2432 0.5945 0.0932 0.035 Uiso 1 1 calc R . . . .
C8 C 1.1724(4) 0.4126(3) 0.05630(8) 0.0215(6) Uani 1 1 d . . . . .
H8 H 1.3111 0.4007 0.0500 0.026 Uiso 1 1 calc R . . . .
C9 C 1.0676(4) 0.4620(3) 0.01832(9) 0.0220(6) Uani 1 1 d . . . . .
H9A H 0.9304 0.4740 0.0247 0.026 Uiso 1 1 calc R . . . .
H9B H 1.0795 0.3835 -0.0027 0.026 Uiso 1 1 calc R . . . .
C10 C 1.1444(4) 0.6080(3) 0.00150(8) 0.0230(6) Uani 1 1 d . . . . .
H10A H 1.2845 0.6002 -0.0017 0.028 Uiso 1 1 calc R . . . .
H10B H 1.1179 0.6892 0.0211 0.028 Uiso 1 1 calc R . . . .
C11 C 1.0551(4) 0.6475(3) -0.03948(9) 0.0243(6) Uani 1 1 d . . . . .
H11A H 1.0768 0.5644 -0.0588 0.029 Uiso 1 1 calc R . . . .
H11B H 0.9156 0.6595 -0.0360 0.029 Uiso 1 1 calc R . . . .
C12 C 1.1373(5) 0.7898(3) -0.05713(10) 0.0328(7) Uani 1 1 d . . . . .
H12A H 1.0747 0.8118 -0.0831 0.049 Uiso 1 1 calc GR . . . .
H12B H 1.2746 0.7771 -0.0616 0.049 Uiso 1 1 calc GR . . . .
H12C H 1.1159 0.8724 -0.0382 0.049 Uiso 1 1 calc GR . . . .
C13 C 1.0531(5) 0.4299(3) 0.16670(9) 0.0268(7) Uani 1 1 d . . . . .
C14 C 1.1204(5) 0.4018(4) 0.20576(9) 0.0323(7) Uani 1 1 d . . . . .
H14 H 1.2518 0.3797 0.2095 0.039 Uiso 1 1 calc R . . . .
C15 C 1.0009(5) 0.4052(4) 0.23926(9) 0.0334(7) Uani 1 1 d . . . . .
H15 H 1.0502 0.3838 0.2655 0.040 Uiso 1 1 calc R . . . .
C16 C 0.8086(5) 0.4398(3) 0.23453(9) 0.0284(7) Uani 1 1 d . . . . .
C17 C 0.7423(5) 0.4715(4) 0.19556(9) 0.0323(7) Uani 1 1 d . . . . .
H17 H 0.6121 0.4977 0.1918 0.039 Uiso 1 1 calc R . . . .
C18 C 0.8623(5) 0.4656(4) 0.16232(9) 0.0311(7) Uani 1 1 d . . . . .
H18 H 0.8130 0.4864 0.1360 0.037 Uiso 1 1 calc R . . . .
C19 C 0.6741(5) 0.4388(4) 0.26957(9) 0.0288(7) Uani 1 1 d . . . . .
C20 C 0.6774(6) 0.3215(4) 0.29753(9) 0.0354(8) Uani 1 1 d . . . . .
H20 H 0.7691 0.2440 0.2949 0.042 Uiso 1 1 calc R . . . .
C21 C 0.5465(6) 0.3184(4) 0.32908(11) 0.0420(9) Uani 1 1 d . . . . .
H21 H 0.5469 0.2369 0.3475 0.050 Uiso 1 1 calc R . . . .
C22 C 0.4158(5) 0.4316(5) 0.33412(11) 0.0448(9) Uani 1 1 d . . . . .
H22 H 0.3273 0.4290 0.3560 0.054 Uiso 1 1 calc R . . . .
C23 C 0.4154(6) 0.5495(5) 0.30685(11) 0.0435(9) Uani 1 1 d . . . . .
H23 H 0.3276 0.6292 0.3103 0.052 Uiso 1 1 calc R . . . .
C24 C 0.5414(5) 0.5519(4) 0.27469(10) 0.0351(8) Uani 1 1 d . . . . .
H24 H 0.5373 0.6321 0.2558 0.042 Uiso 1 1 calc R . . . .
Cl1 Cl 0.65958(10) 0.28862(8) 0.07239(2) 0.02675(19) Uani 1 1 d . . . . .

loop_
_atom_site_aniso_label
_atom_site_aniso_U_11
_atom_site_aniso_U_22
_atom_site_aniso_U_33
_atom_site_aniso_U_23
_atom_site_aniso_U_13
_atom_site_aniso_U_12
N1 0.0139(10) 0.0229(11) 0.0233(11) -0.0019(10) 0.0000(10) 0.0017(9)
C1 0.0265(17) 0.0267(14) 0.0261(14) -0.0049(11) -0.0015(13) 0.0043(13)
C2 0.0290(16) 0.0225(13) 0.0357(18) -0.0046(13) 0.0002(14) 0.0040(12)
C3 0.0286(18) 0.0294(15) 0.0336(16) 0.0035(13) -0.0001(14) 0.0018(13)
C4 0.0273(17) 0.0315(15) 0.0273(15) 0.0016(13) 0.0024(13) 0.0005(13)
C5 0.0179(14) 0.0294(15) 0.0210(13) 0.0004(11) -0.0008(11) -0.0007(11)
C6 0.0237(16) 0.0335(16) 0.0237(14) -0.0023(12) -0.0020(12) -0.0049(13)
C7 0.0343(18) 0.0260(14) 0.0260(15) -0.0027(11) -0.0007(14) -0.0069(14)
C8 0.0176(14) 0.0251(14) 0.0219(13) 0.0000(11) 0.0008(11) -0.0028(12)
C9 0.0189(15) 0.0238(14) 0.0232(14) -0.0006(11) 0.0000(11) -0.0014(11)
C10 0.0202(15) 0.0233(13) 0.0256(14) -0.0004(11) 0.0013(12) -0.0018(12)
C11 0.0192(15) 0.0255(14) 0.0282(15) 0.0000(12) -0.0002(12) -0.0001(12)
C12 0.0302(17) 0.0297(15) 0.0384(16) 0.0075(14) -0.0029(14) -0.0017(15)
C13 0.0298(17) 0.0269(14) 0.0237(15) -0.0044(12) -0.0017(12) -0.0019(13)
C14 0.0248(17) 0.0451(18) 0.0269(15) -0.0049(14) -0.0045(13) 0.0031(14)
C15 0.0353(19) 0.0439(18) 0.0210(15) 0.0000(13) -0.0061(14) 0.0034(16)
C16 0.0315(18) 0.0275(14) 0.0262(15) -0.0037(12) -0.0020(13) 0.0017(13)
C17 0.0278(17) 0.0428(19) 0.0262(16) -0.0023(14) -0.0042(13) 0.0062(15)
C18 0.0302(18) 0.0406(17) 0.0224(14) -0.0009(13) -0.0038(13) 0.0031(14)
C19 0.0297(17) 0.0354(15) 0.0213(14) -0.0046(12) -0.0042(13) -0.0018(14)
C20 0.045(2) 0.0371(17) 0.0242(15) -0.0040(13) -0.0041(14) -0.0027(16)
C21 0.047(2) 0.049(2) 0.0304(18) 0.0019(16) -0.0046(16) -0.0119(18)
C22 0.0311(19) 0.072(3) 0.0315(18) 0.0003(18) 0.0046(15) -0.0030(19)
C23 0.035(2) 0.061(2) 0.0348(19) -0.0043(18) 0.0022(15) 0.0099(19)
C24 0.0312(18) 0.0455(18) 0.0287(16) 0.0004(15) -0.0022(13) 0.0037(15)
Cl1 0.0142(3) 0.0328(4) 0.0333(4) -0.0027(3) -0.0001(3) 0.0006(3)

loop_
_atom_type_symbol
_atom_type_description
_atom_type_scat_dispersion_real
_atom_type_scat_dispersion_imag
_atom_type_scat_source
C C 0.0033 0.0016 'International Tables Vol C Tables 4.2.6.8 and 6.1.1.4'
H H 0.0000 0.0000 'International Tables Vol C Tables 4.2.6.8 and 6.1.1.4'
Cl Cl 0.1484 0.1585 'International Tables Vol C Tables 4.2.6.8 and 6.1.1.4'
N N 0.0061 0.0033 'International Tables Vol C Tables 4.2.6.8 and 6.1.1.4'

loop_
_geom_angle_atom_site_label_1
_geom_angle_atom_site_label_2
_geom_angle_atom_site_label_3
_geom_angle
_geom_angle_site_symmetry_1
_geom_angle_site_symmetry_3
C1 N1 C5 110.9(2) . .
C1 N1 C8 116.6(2) . .
C8 N1 C5 104.5(2) . .
N1 C1 C2 107.9(2) . .
C1 C2 C3 112.3(3) . .
C2 C3 C4 110.9(3) . .
C5 C4 C3 109.1(2) . .
N1 C5 C4 108.7(2) . .
N1 C5 C6 103.8(2) . .
C4 C5 C6 120.5(2) . .
C5 C6 C7 104.1(2) . .
C13 C6 C5 114.1(2) . .
C13 C6 C7 116.3(3) . .
C8 C7 C6 106.3(2) . .
N1 C8 C7 100.6(2) . .
N1 C8 C9 111.4(2) . .
C9 C8 C7 116.5(2) . .
C8 C9 C10 112.4(2) . .
C9 C10 C11 112.1(2) . .
C12 C11 C10 112.2(3) . .
C14 C13 C6 119.1(3) . .
C18 C13 C6 123.0(3) . .
C18 C13 C14 117.8(3) . .
C15 C14 C13 121.8(3) . .
C14 C15 C16 120.1(3) . .
C15 C16 C17 118.1(3) . .
C15 C16 C19 121.6(3) . .
C17 C16 C19 120.2(3) . .
C18 C17 C16 121.2(3) . .
C17 C18 C13 121.0(3) . .
C20 C19 C16 120.3(3) . .
C24 C19 C16 120.9(3) . .
C24 C19 C20 118.7(3) . .
C21 C20 C19 119.9(3) . .
C22 C21 C20 121.0(4) . .
C21 C22 C23 119.0(3) . .
C24 C23 C22 120.5(4) . .
C23 C24 C19 120.8(3) . .

loop_
_geom_bond_atom_site_label_1
_geom_bond_atom_site_label_2
_geom_bond_distance
_geom_bond_site_symmetry_2
N1 C1 1.488(3) .
N1 C5 1.507(4) .
N1 C8 1.500(3) .
C1 C2 1.517(4) .
C2 C3 1.521(5) .
C3 C4 1.530(4) .
C4 C5 1.515(4) .
C5 C6 1.550(4) .
C6 C7 1.551(4) .
C6 C13 1.508(4) .
C7 C8 1.528(4) .
C8 C9 1.516(4) .
C9 C10 1.519(4) .
C10 C11 1.528(4) .
C11 C12 1.515(4) .
C13 C14 1.392(4) .
C13 C18 1.382(5) .
C14 C15 1.385(5) .
C15 C16 1.391(5) .
C16 C17 1.393(4) .
C16 C19 1.490(4) .
C17 C18 1.381(5) .
C19 C20 1.397(4) .
C19 C24 1.386(5) .
C20 C21 1.386(5) .
C21 C22 1.376(6) .
C22 C23 1.386(6) .
C23 C24 1.379(5) .

loop_
_geom_torsion_atom_site_label_1
_geom_torsion_atom_site_label_2
_geom_torsion_atom_site_label_3
_geom_torsion_atom_site_label_4
_geom_torsion
_geom_torsion_site_symmetry_1
_geom_torsion_site_symmetry_2
_geom_torsion_site_symmetry_3
_geom_torsion_site_symmetry_4
N1 C1 C2 C3 -56.2(3) . . . .
N1 C5 C6 C7 -16.7(3) . . . .
N1 C5 C6 C13 111.1(3) . . . .
N1 C8 C9 C10 -179.6(2) . . . .
C1 N1 C5 C4 -64.6(3) . . . .
C1 N1 C5 C6 166.0(2) . . . .
C1 N1 C8 C7 -168.7(2) . . . .
C1 N1 C8 C9 67.2(3) . . . .
C1 C2 C3 C4 54.3(4) . . . .
C2 C3 C4 C5 -55.1(4) . . . .
C3 C4 C5 N1 59.6(3) . . . .
C3 C4 C5 C6 179.1(3) . . . .
C4 C5 C6 C7 -138.7(3) . . . .
C4 C5 C6 C13 -10.8(4) . . . .
C5 N1 C1 C2 61.3(3) . . . .
C5 N1 C8 C7 -45.8(3) . . . .
C5 N1 C8 C9 -170.0(2) . . . .
C5 C6 C7 C8 -11.1(3) . . . .
C5 C6 C13 C14 88.8(4) . . . .
C5 C6 C13 C18 -86.8(4) . . . .
C6 C7 C8 N1 34.6(3) . . . .
C6 C7 C8 C9 155.1(3) . . . .
C6 C13 C14 C15 -174.1(3) . . . .
C6 C13 C18 C17 174.9(3) . . . .
C7 C6 C13 C14 -149.9(3) . . . .
C7 C6 C13 C18 34.5(4) . . . .
C7 C8 C9 C10 65.8(3) . . . .
C8 N1 C1 C2 -179.3(2) . . . .
C8 N1 C5 C4 169.0(2) . . . .
C8 N1 C5 C6 39.5(3) . . . .
C8 C9 C10 C11 173.1(2) . . . .
C9 C10 C11 C12 -177.6(2) . . . .
C13 C6 C7 C8 -137.6(3) . . . .
C13 C14 C15 C16 -1.1(5) . . . .
C14 C13 C18 C17 -0.7(5) . . . .
C14 C15 C16 C17 -0.5(5) . . . .
C14 C15 C16 C19 177.6(3) . . . .
C15 C16 C17 C18 1.4(5) . . . .
C15 C16 C19 C20 -44.7(4) . . . .
C15 C16 C19 C24 136.5(3) . . . .
C16 C17 C18 C13 -0.9(5) . . . .
C16 C19 C20 C21 -177.4(3) . . . .
C16 C19 C24 C23 179.1(3) . . . .
C17 C16 C19 C20 133.3(3) . . . .
C17 C16 C19 C24 -45.5(5) . . . .
C18 C13 C14 C15 1.7(5) . . . .
C19 C16 C17 C18 -176.6(3) . . . .
C19 C20 C21 C22 -1.9(5) . . . .
C20 C19 C24 C23 0.3(5) . . . .
C20 C21 C22 C23 0.5(6) . . . .
C21 C22 C23 C24 1.3(6) . . . .
C22 C23 C24 C19 -1.7(6) . . . .
C24 C19 C20 C21 1.4(5) . . . .
